data_4129065
loop_
_publ_author_name
'Dragulescu-Andrasi, Alina'
'Filatov, Alexander S.'
'Oakley, Richard T.'
'Li, Xiang'
'Lekin, Kristina'
'Huq, Ashfia'
'Pak, Chongin'
'Greer, Samuel M.'
'McKay, Johannes'
'Jo, Minyoung'
'Lengyel, Jeff'
'Hung, Ivan'
'Maradzike, Elvis'
'DePrince, A. Eugene'
'Stoian, Sebastian A.'
'Hill, Stephen'
'Hu, Yan-Yan'
'Shatruk, Michael'

_publ_section_title
;
 Radical Dimerization in Plastic Organic Crystal Leads to Structural and
 Magnetic Bistability with Wide Thermal Hysteresis.
;
_journal_name_full 'Journal of the American Chemical Society'
_journal_paper_doi 10.1021/jacs.9b09533
_journal_year 2019
_chemical_formula_moiety 'C10 H16 N O'
_chemical_formula_sum 'C10 H16 N O'
_chemical_formula_weight 166.24
_chemical_name_common Me-AZADO_dimer
_space_group_IT_number 61
_space_group_name_Hall '-P 2ac 2ab'
_space_group_name_H-M_alt 'P b c a'
_symmetry_cell_setting orthorhombic
_symmetry_space_group_name_Hall '-P 2ac 2ab'
_symmetry_space_group_name_H-M 'P b c a'
_cell_angle_alpha 90.0
_cell_angle_beta 90.0
_cell_angle_gamma 90.0
_cell_formula_units_Z 8
_cell_length_a 12.98637(7)
_cell_length_b 11.75812(8)
_cell_length_c 11.72942(8)
_cell_measurement_temperature 260(2)
_cell_volume 1791.03(2)
_computing_structure_refinement GSAS
_diffrn_ambient_temperature 260(2)
_diffrn_measurement_device_type powder
_diffrn_radiation_polarisn_ratio 0.99
_diffrn_radiation_probe x-ray
_diffrn_radiation_type synchrotron
_diffrn_radiation_wavelength 0.4146
_diffrn_source synchrotron
_exptl_absorpt_correction_T_max 1.00000
_exptl_absorpt_correction_T_min 1.00000
_exptl_absorpt_process_details
;   GSAS Absorption/surface roughness correction: function number 0
 No correction is applied.
;
_exptl_crystal_colour yellow
_exptl_crystal_description powder
_pd_calc_method 'Rietveld Refinement'
_pd_instr_location ' ?'
_pd_meas_2theta_range_inc 0.001
_pd_meas_2theta_range_max 14.471003
_pd_meas_2theta_range_min 0.5
_pd_meas_number_of_points 14000
_pd_phase_name 'from LT_dimer_Pbca/2080_260K_pbca'
_pd_proc_2theta_range_inc 0.001
_pd_proc_2theta_range_max 14.471492
_pd_proc_2theta_range_min 0.50049
_pd_proc_info_datetime 2019-06-09T22:08:37
_pd_proc_info_excluded_regions ' ?'
_pd_proc_ls_background_function
;   GSAS Background function number 1 with 12 terms.
 Shifted Chebyshev function of 1st kind
      1:    149.481     2:   -5.06929     3:  -0.615275     4:    5.89623    
      5:   -14.8196     6:   0.291122     7:    3.66777     8:   -4.32689    
      9:    2.84905    10:   0.480045    11:   -1.93864    12:   -2.48080    
;
_pd_proc_ls_peak_cutoff 0.00100
_pd_proc_ls_profile_function
;
 CW Profile function number 2 with  18 terms
 Profile coefficients for Simpson's rule integration of pseudovoigt function
 C.J. Howard (1982). J. Appl. Cryst.,15,615-620.
 P. Thompson, D.E. Cox & J.B. Hastings (1987). J. Appl. Cryst.,20,79-83.
 #1(GU)   =  414.464 #2(GV)   =  -31.533 #3(GW)   =    0.750
 #4(LX)   =    0.195 #5(LY)   =   14.580 #6(trns) =    0.752
 #7(asym) =  -0.0046 #8(shft) =   0.0044 #9(GP)   =    0.215
 #10(stec)=     7.91 #11(ptec)=    -0.17 #12(sfec)=     0.00
 #13(L11) =    0.000 #14(L22) =    0.000 #15(L33) =    0.000
 #16(L12) =    0.000 #17(L13) =    0.000 #18(L23) =    0.000
 Peak tails are ignored  where the intensity is below 0.0010 times the peak
   Aniso. broadening axis   0.0   0.0   1.0
;
_pd_proc_ls_prof_R_factor 0.0547
_pd_proc_ls_prof_wR_expected 0.0437
_pd_proc_ls_prof_wR_factor 0.0777
_pd_proc_number_of_points 14000
_pd_spec_mounting ' ?'
_refine_ls_goodness_of_fit_all 1.78
_refine_ls_matrix_type full
_refine_ls_number_parameters 1
_refine_ls_number_restraints 0
_refine_ls_R_Fsqd_factor 0.20328
_refine_ls_shift/su_max 0.01
_refine_ls_shift/su_mean 0.01
_reflns_d_resolution_high 1.894
_reflns_d_resolution_low 6.996
_reflns_limit_h_max 7
_reflns_limit_h_min 0
_reflns_limit_k_max 6
_reflns_limit_k_min 0
_reflns_limit_l_max 6
_reflns_limit_l_min 0
_reflns_number_total 139
_cod_data_source_file ja9b09533_si_003.cif
_cod_data_source_block block_Me-AZADO_Pbca
_cod_depositor_comments
;
The following automatic conversions were performed:

data item '_geom_angle_publ_flag' value 'N' was changed to 'n' in
accordance with the
/home/data/users/saulius/crontab/automatic-downloads/rss-feeds/ACS/lib/dictionaries/cif_core.dic
dictionary named 'cif_core.dic' version 2.4.2 last updated on
2011-04-26 (63 times).

data item '_geom_bond_publ_flag' value 'N' was changed to 'n' in
accordance with the
/home/data/users/saulius/crontab/automatic-downloads/rss-feeds/ACS/lib/dictionaries/cif_core.dic
dictionary named 'cif_core.dic' version 2.4.2 last updated on
2011-04-26 (30 times).

Automatic conversion script
Id: cif_fix_values 6909 2019-04-08 15:41:33Z antanas 
;
_cod_original_cell_volume 1791.027(12)
_cod_original_sg_symbol_Hall 'P 2ac 2ab'
_cod_database_code 4129065
_gsas_exptl_extinct_corr_t_min 1.00000
_gsas_exptl_extinct_corr_t_max 1.00000

loop_
_symmetry_equiv_pos_site_id
_symmetry_equiv_pos_as_xyz
1 +x,+y,+z
2 -x+1/2,+y+1/2,+z
3 +x,-y+1/2,+z+1/2
4 -x+1/2,-y,+z+1/2
-1 -x,-y,-z
-2 +x+1/2,-y+1/2,-z
-3 -x,+y+1/2,-z+1/2
-4 +x+1/2,+y,-z+1/2

loop_
_atom_site_type_symbol
_atom_site_label
_atom_site_fract_x
_atom_site_fract_y
_atom_site_fract_z
_atom_site_occupancy
_atom_site_thermal_displace_type
_atom_site_U_iso_or_equiv
_atom_site_symmetry_multiplicity
O O1 0.57277 0.56414 0.43604 1.0 Uiso 0.00032 8
N N1 0.57947 0.56598 0.54488 1.0 Uiso 0.00032 8
C C1 0.47147 0.73895 0.54595 1.0 Uiso 0.00032 8
C C2 0.55813 0.67571 0.60631 1.0 Uiso 0.00032 8
C C3 0.66013 0.74398 0.60583 1.0 Uiso 0.00032 8
C C4 0.74669 0.67416 0.66251 1.0 Uiso 0.00032 8
C C5 0.76236 0.56295 0.59501 1.0 Uiso 0.00032 8
C C6 0.6611 0.49453 0.59718 1.0 Uiso 0.00032 8
C C7 0.6305 0.4653 0.72009 1.0 Uiso 0.00032 8
C C8 0.61564 0.57644 0.78756 1.0 Uiso 0.00032 8
C C9 0.52925 0.64543 0.73027 1.0 Uiso 0.00032 8
C C10 0.71644 0.64579 0.78648 1.0 Uiso 0.00032 8
H H1 0.49179 0.75634 0.45753 1.0 Uiso 0.00032 8
H H2 0.40074 0.68859 0.54629 1.0 Uiso 0.00032 8
H H3 0.45656 0.81935 0.58978 1.0 Uiso 0.00032 8
H H4 0.68026 0.76444 0.51756 1.0 Uiso 0.00032 8
H H5 0.64869 0.8245 0.65114 1.0 Uiso 0.00032 8
H H6 0.81812 0.72362 0.66179 1.0 Uiso 0.00032 8
H H7 0.78299 0.58102 0.50641 1.0 Uiso 0.00032 8
H H8 0.82457 0.51212 0.6322 1.0 Uiso 0.00032 8
H H9 0.66597 0.41893 0.54361 1.0 Uiso 0.00032 8
H H10 0.6909 0.41295 0.75873 1.0 Uiso 0.00032 8
H H11 0.55949 0.41517 0.72027 1.0 Uiso 0.00032 8
H H12 0.59377 0.55679 0.87552 1.0 Uiso 0.00032 8
H H13 0.51524 0.72447 0.77723 1.0 Uiso 0.00032 8
H H14 0.45714 0.59715 0.7305 1.0 Uiso 0.00032 8
H H15 0.77814 0.59739 0.82784 1.0 Uiso 0.00032 8
H H16 0.70655 0.72433 0.83561 1.0 Uiso 0.00032 8

loop_
_atom_type_symbol
_atom_type_number_in_cell
_atom_type_scat_dispersion_real
_atom_type_scat_dispersion_imag
_atom_type_scat_Cromer_Mann_a1
_atom_type_scat_Cromer_Mann_a2
_atom_type_scat_Cromer_Mann_a3
_atom_type_scat_Cromer_Mann_a4
_atom_type_scat_Cromer_Mann_b1
_atom_type_scat_Cromer_Mann_b2
_atom_type_scat_Cromer_Mann_b3
_atom_type_scat_Cromer_Mann_b4
_atom_type_scat_Cromer_Mann_c
_atom_type_scat_source
O 8.0 0.000 0.000 3.04850 13.2771 2.28680 5.70110 1.54630 0.32390 0.86700 32.9089 0.25080 International_Tables_Vol_C
N 8.0 0.000 0.000 12.2126 0.00570 3.13220 9.89330 2.01250 28.9975 1.16630 0.58260 -11.529 International_Tables_Vol_C
C 80.0 0.000 0.000 2.31000 20.8439 1.02000 10.2075 1.58860 0.56870 0.86500 51.6512 0.21560 International_Tables_Vol_C
H 128.0 0.000 0.000 0.49300 10.5109 0.32291 26.1257 0.14019 3.14236 0.04081 57.7997 0.00304 International_Tables_Vol_C

loop_
_geom_angle_atom_site_label_1
_geom_angle_atom_site_label_2
_geom_angle_atom_site_label_3
_geom_angle
_geom_angle_site_symmetry_1
_geom_angle_site_symmetry_3
_geom_angle_publ_flag
O1 N1 C2 118.68710 1_555 1_555 n
O1 N1 C6 116.80680 1_555 1_555 n
C2 N1 C6 114.77240 1_555 1_555 n
C2 C1 H1 110.79800 1_555 1_555 n
C2 C1 H2 110.7774 1_555 1_555 n
C2 C1 H3 109.53210 1_555 1_555 n
H1 C1 H2 107.98250 1_555 1_555 n
H1 C1 H3 109.15980 1_555 1_555 n
H2 C1 H3 108.53690 1_555 1_555 n
N1 C2 C1 109.40870 1_555 1_555 n
N1 C2 C3 106.58050 1_555 1_555 n
N1 C2 C9 107.3577 1_555 1_555 n
C1 C2 C3 112.1558 1_555 1_555 n
C1 C2 C9 111.77440 1_555 1_555 n
C3 C2 C9 109.31960 1_555 1_555 n
C2 C3 C4 110.2318 1_555 1_555 n
C2 C3 H4 108.75870 1_555 1_555 n
C2 C3 H5 109.27210 1_555 1_555 n
C4 C3 H4 110.52300 1_555 1_555 n
C4 C3 H5 110.46090 1_555 1_555 n
H4 C3 H5 107.5309 1_555 1_555 n
C3 C4 C5 109.03580 1_555 1_555 n
C3 C4 C10 109.61750 1_555 1_555 n
C3 C4 H6 109.3530 1_555 1_555 n
C5 C4 C10 109.5220 1_555 1_555 n
C5 C4 H6 109.55020 1_555 1_555 n
C10 C4 H6 109.74660 1_555 1_555 n
C4 C5 C6 108.74910 1_555 1_555 n
C4 C5 H7 110.8135 1_555 1_555 n
C4 C5 H8 110.82270 1_555 1_555 n
C6 C5 H7 109.01890 1_555 1_555 n
C6 C5 H8 109.7388 1_555 1_555 n
H7 C5 H8 107.67400 1_555 1_555 n
N1 C6 C5 107.8661 1_555 1_555 n
N1 C6 C7 109.26400 1_555 1_555 n
N1 C6 H9 105.3380 1_555 1_555 n
C5 C6 C7 110.68770 1_555 1_555 n
C5 C6 H9 111.49320 1_555 1_555 n
C7 C6 H9 111.9526 1_555 1_555 n
C6 C7 C8 108.9796 1_555 1_555 n
C6 C7 H10 109.22090 1_555 1_555 n
C6 C7 H11 109.91690 1_555 1_555 n
C8 C7 H10 110.7336 1_555 1_555 n
C8 C7 H11 110.51560 1_555 1_555 n
H10 C7 H11 107.4547 1_555 1_555 n
C7 C8 C9 108.31760 1_555 1_555 n
C7 C8 C10 109.76090 1_555 1_555 n
C7 C8 H12 109.7393 1_555 1_555 n
C9 C8 C10 109.6625 1_555 1_555 n
C9 C8 H12 109.48970 1_555 1_555 n
C10 C8 H12 109.84750 1_555 1_555 n
C2 C9 C8 110.84570 1_555 1_555 n
C2 C9 H13 108.5634 1_555 1_555 n
C2 C9 H14 109.25330 1_555 1_555 n
C8 C9 H13 110.40740 1_555 1_555 n
C8 C9 H14 110.4311 1_555 1_555 n
H13 C9 H14 107.24780 1_555 1_555 n
C4 C10 C8 109.76670 1_555 1_555 n
C4 C10 H15 110.07920 1_555 1_555 n
C4 C10 H16 110.0724 1_555 1_555 n
C8 C10 H15 110.0194 1_555 1_555 n
C8 C10 H16 109.97950 1_555 1_555 n
H15 C10 H16 106.8835 1_555 1_555 n

loop_
_geom_bond_atom_site_label_1
_geom_bond_atom_site_label_2
_geom_bond_distance
_geom_bond_site_symmetry_2
_geom_bond_publ_flag
O1 N1 1.279770 1_555 n
N1 C2 1.503540 1_555 n
N1 C6 1.485220 1_555 n
C1 C2 1.523380 1_555 n
C1 H1 1.089520 1_555 n
C1 H2 1.09286 1_555 n
C1 H3 1.093380 1_555 n
C2 C3 1.548870 1_555 n
C2 C9 1.543200 1_555 n
C3 C4 1.542580 1_555 n
C3 H4 1.094610 1_555 n
C3 H5 1.095850 1_555 n
C4 C5 1.542120 1_555 n
C4 C10 1.542720 1_555 n
C4 H6 1.09488 1_555 n
C5 C6 1.541780 1_555 n
C5 H7 1.094030 1_555 n
C5 H8 1.09552 1_555 n
C6 C7 1.534410 1_555 n
C6 H9 1.090410 1_555 n
C7 C8 1.539890 1_555 n
C7 H10 1.09524 1_555 n
C7 H11 1.09445 1_555 n
C8 C9 1.538910 1_555 n
C8 C10 1.542280 1_555 n
C8 H12 1.094760 1_555 n
C9 H13 1.095540 1_555 n
C9 H14 1.09508 1_555 n
C10 H15 1.09601 1_555 n
C10 H16 1.096080 1_555 n
